data_1508535
loop_
_publ_author_name
'Luo, Xiaoliang'
'Zhao, Weijun'
'Shi, Junqing'
'Li, Cuihong'
'Liu, Zhengping'
'Bo, Zhishan'
'Dong, Yong Qiang'
'Tang, Ben Zhong'

_publ_section_title
;
 Reversible Switching Emissions of Tetraphenylethene Derivatives among
 Multiple Colors with Solvent Vapor, Mechanical, and Thermal Stimuli
;
_journal_issue 41
_journal_name_full 'The Journal of Physical Chemistry C'
_journal_page_first 21967
_journal_paper_doi 10.1021/jp306908u
_journal_volume 116
_journal_year 2012
_chemical_formula_moiety 'C42 H52 O4'
_chemical_formula_sum 'C42 H52 O4'
_chemical_formula_weight 620.84
_chemical_name_systematic
;

 ?

;
_space_group_IT_number 14
_symmetry_cell_setting monoclinic
_symmetry_space_group_name_Hall '-P 2ybc'
_symmetry_space_group_name_H-M 'P 1 21/c 1'
_atom_sites_solution_hydrogens geom
_atom_sites_solution_primary direct
_atom_sites_solution_secondary difmap
_audit_creation_method SHELXL-97
_cell_angle_alpha 90.00
_cell_angle_beta 99.557(3)
_cell_angle_gamma 90.00
_cell_formula_units_Z 4
_cell_length_a 9.5229(9)
_cell_length_b 12.0451(13)
_cell_length_c 32.149(3)
_cell_measurement_reflns_used 4277
_cell_measurement_temperature 150(2)
_cell_measurement_theta_max 26.75
_cell_measurement_theta_min 2.33
_cell_volume 3636.4(6)
_computing_cell_refinement 'Bruker SMART'
_computing_data_collection 'Bruker SMART'
_computing_data_reduction 'Bruker SAINT'
_computing_molecular_graphics 'Bruker SHELXTL'
_computing_publication_material 'Bruker SHELXTL'
_computing_structure_refinement 'SHELXL-97 (Sheldrick, 1997)'
_computing_structure_solution 'SHELXS-97 (Sheldrick, 1990)'
_diffrn_ambient_temperature 150(2)
_diffrn_measured_fraction_theta_full 0.997
_diffrn_measured_fraction_theta_max 0.997
_diffrn_measurement_device_type 'CCD area detector'
_diffrn_measurement_method 'phi and omega scans'
_diffrn_radiation_monochromator graphite
_diffrn_radiation_source 'fine-focus sealed tube'
_diffrn_radiation_type MoK\a
_diffrn_radiation_wavelength 0.71073
_diffrn_reflns_av_R_equivalents 0.0322
_diffrn_reflns_av_sigmaI/netI 0.0406
_diffrn_reflns_limit_h_max 11
_diffrn_reflns_limit_h_min -6
_diffrn_reflns_limit_k_max 14
_diffrn_reflns_limit_k_min -14
_diffrn_reflns_limit_l_max 39
_diffrn_reflns_limit_l_min -39
_diffrn_reflns_number 19061
_diffrn_reflns_theta_full 26.00
_diffrn_reflns_theta_max 26.00
_diffrn_reflns_theta_min 1.81
_exptl_absorpt_coefficient_mu 0.071
_exptl_absorpt_correction_T_max 0.9763
_exptl_absorpt_correction_T_min 0.9715
_exptl_absorpt_correction_type multi-scan
_exptl_absorpt_process_details SADABS
_exptl_crystal_colour colourless
_exptl_crystal_density_diffrn 1.134
_exptl_crystal_density_method 'not measured'
_exptl_crystal_description block
_exptl_crystal_F_000 1344
_exptl_crystal_size_max 0.41
_exptl_crystal_size_mid 0.40
_exptl_crystal_size_min 0.34
_refine_diff_density_max 0.259
_refine_diff_density_min -0.292
_refine_diff_density_rms 0.039
_refine_ls_extinction_method none
_refine_ls_goodness_of_fit_ref 1.031
_refine_ls_hydrogen_treatment constr
_refine_ls_matrix_type full
_refine_ls_number_parameters 430
_refine_ls_number_reflns 7124
_refine_ls_number_restraints 42
_refine_ls_restrained_S_all 1.034
_refine_ls_R_factor_all 0.0632
_refine_ls_R_factor_gt 0.0448
_refine_ls_shift/su_max 0.001
_refine_ls_shift/su_mean 0.000
_refine_ls_structure_factor_coef Fsqd
_refine_ls_weighting_details 'calc w=1/[\s^2^(Fo^2^)+(0.0419P)^2^+0.9967P] where P=(Fo^2^+2Fc^2^)/3'
_refine_ls_weighting_scheme calc
_refine_ls_wR_factor_gt 0.0999
_refine_ls_wR_factor_ref 0.1102
_reflns_number_gt 5391
_reflns_number_total 7124
_reflns_threshold_expression >2sigma(I)
_cod_data_source_file jp306908u_si_002.cif
_cod_data_source_block 101206c_0m
_cod_depositor_comments
;
The following automatic conversions were performed:

'_symmetry_cell_setting' value 'Monoclinic' changed to 'monoclinic'
according to /home/saulius/struct/CIF-dictionaries/cif_core.dic
dictionary named 'cif_core.dic' version 2.4.2 from
2011-04-26.

'_exptl_absorpt_correction_type' value 'Multi-scan'
changed to 'multi-scan' according to
/home/saulius/struct/CIF-dictionaries/cif_core.dic dictionary named
'cif_core.dic' version 2.4.2 from 2011-04-26.

Automatic conversion script
Id: cif_fix_values 1891 2012-01-12 08:04:46Z andrius 
;
_cod_original_sg_symbol_H-M P2(1)/c
_cod_database_code 1508535

loop_
_symmetry_equiv_pos_as_xyz
'x, y, z'
'-x, y+1/2, -z+1/2'
'-x, -y, -z'
'x, -y-1/2, z-1/2'

loop_
_atom_site_label
_atom_site_type_symbol
_atom_site_fract_x
_atom_site_fract_y
_atom_site_fract_z
_atom_site_U_iso_or_equiv
_atom_site_adp_type
_atom_site_occupancy
_atom_site_symmetry_multiplicity
_atom_site_calc_flag
_atom_site_refinement_flags
_atom_site_disorder_assembly
_atom_site_disorder_group
O1 O 0.38119(9) 0.01768(7) 0.90033(2) 0.0299(2) Uani 1 1 d . . .
O2 O -0.23418(9) 0.41568(7) 0.84171(3) 0.0355(2) Uani 1 1 d . . .
O3 O 0.11056(9) 0.58791(7) 0.58686(3) 0.0323(2) Uani 1 1 d . . .
O4 O 0.65418(10) 0.14385(8) 0.63124(3) 0.0374(2) Uani 1 1 d . A .
C1 C 0.39988(18) -0.17170(14) 1.01733(4) 0.0486(4) Uani 1 1 d . . .
H1A H 0.4234 -0.2505 1.0153 0.073 Uiso 1 1 calc R . .
H1B H 0.3239 -0.1634 1.0343 0.073 Uiso 1 1 calc R . .
H1C H 0.4845 -0.1310 1.0307 0.073 Uiso 1 1 calc R . .
C2 C 0.34981(15) -0.12544(12) 0.97328(4) 0.0382(4) Uani 1 1 d . . .
H2A H 0.2635 -0.1661 0.9601 0.046 Uiso 1 1 calc R . .
H2B H 0.3237 -0.0464 0.9755 0.046 Uiso 1 1 calc R . .
C3 C 0.46251(14) -0.13501(11) 0.94535(4) 0.0356(3) Uani 1 1 d . . .
H3A H 0.5460 -0.0902 0.9579 0.043 Uiso 1 1 calc R . .
H3B H 0.4937 -0.2134 0.9452 0.043 Uiso 1 1 calc R . .
C4 C 0.41617(15) -0.09811(11) 0.90032(4) 0.0335(3) Uani 1 1 d . . .
H4A H 0.4939 -0.1106 0.8839 0.040 Uiso 1 1 calc R . .
H4B H 0.3321 -0.1415 0.8871 0.040 Uiso 1 1 calc R . .
C5 C 0.35860(12) 0.07008(10) 0.86186(4) 0.0248(3) Uani 1 1 d . . .
C6 C 0.33766(13) 0.18430(10) 0.86278(4) 0.0270(3) Uani 1 1 d . . .
H6 H 0.3387 0.2209 0.8890 0.032 Uiso 1 1 calc R . .
C7 C 0.31531(13) 0.24462(11) 0.82576(4) 0.0275(3) Uani 1 1 d . . .
H7 H 0.3022 0.3227 0.8269 0.033 Uiso 1 1 calc R . .
C8 C 0.31160(12) 0.19313(10) 0.78662(4) 0.0247(3) Uani 1 1 d . A .
C9 C 0.33478(12) 0.07902(11) 0.78660(4) 0.0269(3) Uani 1 1 d . . .
H9 H 0.3359 0.0424 0.7605 0.032 Uiso 1 1 calc R . .
C10 C 0.35632(12) 0.01710(11) 0.82338(4) 0.0268(3) Uani 1 1 d . . .
H10 H 0.3694 -0.0610 0.8223 0.032 Uiso 1 1 calc R . .
C11 C -0.38441(18) 0.50795(14) 0.95700(5) 0.0526(4) Uani 1 1 d . . .
H11A H -0.4546 0.5560 0.9400 0.079 Uiso 1 1 calc R . .
H11B H -0.3240 0.5526 0.9784 0.079 Uiso 1 1 calc R . .
H11C H -0.4338 0.4511 0.9709 0.079 Uiso 1 1 calc R . .
C12 C -0.29231(16) 0.45214(12) 0.92857(4) 0.0405(4) Uani 1 1 d . . .
H12A H -0.2382 0.5096 0.9159 0.049 Uiso 1 1 calc R . .
H12B H -0.2229 0.4025 0.9458 0.049 Uiso 1 1 calc R . .
C13 C -0.38023(14) 0.38517(12) 0.89359(4) 0.0339(3) Uani 1 1 d . . .
H13A H -0.4335 0.3275 0.9065 0.041 Uiso 1 1 calc R . .
H13B H -0.4508 0.4350 0.8769 0.041 Uiso 1 1 calc R . .
C14 C -0.29396(14) 0.32949(11) 0.86412(4) 0.0336(3) Uani 1 1 d . . .
H14A H -0.2173 0.2839 0.8803 0.040 Uiso 1 1 calc R . .
H14B H -0.3556 0.2806 0.8441 0.040 Uiso 1 1 calc R . .
C15 C -0.14034(13) 0.38618(11) 0.81574(4) 0.0276(3) Uani 1 1 d . . .
C16 C -0.08038(13) 0.47390(10) 0.79677(4) 0.0279(3) Uani 1 1 d . . .
H16 H -0.1080 0.5480 0.8016 0.033 Uiso 1 1 calc R . .
C17 C 0.01916(13) 0.45376(10) 0.77100(4) 0.0269(3) Uani 1 1 d . . .
H17 H 0.0586 0.5146 0.7581 0.032 Uiso 1 1 calc R . .
C18 C 0.06346(12) 0.34604(10) 0.76342(4) 0.0247(3) Uani 1 1 d . . .
C19 C -0.00187(13) 0.25915(10) 0.78150(4) 0.0276(3) Uani 1 1 d . . .
H19 H 0.0233 0.1849 0.7760 0.033 Uiso 1 1 calc R . .
C20 C -0.10271(13) 0.27792(11) 0.80733(4) 0.0293(3) Uani 1 1 d . . .
H20 H -0.1458 0.2171 0.8192 0.035 Uiso 1 1 calc R . .
C21 C -0.12713(18) 0.72710(15) 0.44945(5) 0.0537(5) Uani 1 1 d . . .
H21A H -0.1033 0.8044 0.4571 0.080 Uiso 1 1 calc R . .
H21B H -0.2167 0.7247 0.4294 0.080 Uiso 1 1 calc R . .
H21C H -0.0508 0.6943 0.4364 0.080 Uiso 1 1 calc R . .
C22 C -0.14358(15) 0.66184(13) 0.48890(4) 0.0417(4) Uani 1 1 d . . .
H22A H -0.1740 0.5852 0.4807 0.050 Uiso 1 1 calc R . .
H22B H -0.2192 0.6965 0.5023 0.050 Uiso 1 1 calc R . .
C23 C -0.00604(14) 0.65744(12) 0.52090(4) 0.0358(3) Uani 1 1 d . . .
H23A H 0.0692 0.6213 0.5078 0.043 Uiso 1 1 calc R . .
H23B H 0.0255 0.7340 0.5288 0.043 Uiso 1 1 calc R . .
C24 C -0.02534(14) 0.59445(12) 0.56005(4) 0.0336(3) Uani 1 1 d . . .
H24A H -0.0945 0.6333 0.5748 0.040 Uiso 1 1 calc R . .
H24B H -0.0620 0.5190 0.5525 0.040 Uiso 1 1 calc R . .
C25 C 0.11797(13) 0.52634(10) 0.62310(4) 0.0257(3) Uani 1 1 d . . .
C26 C 0.25226(12) 0.51855(10) 0.64800(4) 0.0262(3) Uani 1 1 d . . .
H26 H 0.3312 0.5556 0.6397 0.031 Uiso 1 1 calc R . .
C27 C 0.27065(13) 0.45702(10) 0.68474(4) 0.0269(3) Uani 1 1 d . . .
H27 H 0.3624 0.4532 0.7016 0.032 Uiso 1 1 calc R . .
C28 C 0.15750(12) 0.40021(10) 0.69775(4) 0.0246(3) Uani 1 1 d . . .
C29 C 0.02344(13) 0.41302(11) 0.67303(4) 0.0282(3) Uani 1 1 d . . .
H29 H -0.0563 0.3783 0.6818 0.034 Uiso 1 1 calc R . .
C30 C 0.00264(13) 0.47465(11) 0.63611(4) 0.0283(3) Uani 1 1 d . . .
H30 H -0.0898 0.4814 0.6199 0.034 Uiso 1 1 calc R . .
C31 C 0.8347(5) -0.0755(4) 0.58488(17) 0.0848(10) Uani 0.4273(19) 1 d PDU A 1
H31A H 0.9327 -0.0944 0.5974 0.127 Uiso 0.4273(19) 1 calc PR A 1
H31B H 0.8046 -0.1218 0.5599 0.127 Uiso 0.4273(19) 1 calc PR A 1
H31C H 0.7716 -0.0889 0.6055 0.127 Uiso 0.4273(19) 1 calc PR A 1
C32 C 0.8273(4) 0.0431(3) 0.57250(12) 0.0491(6) Uani 0.4273(19) 1 d PDU A 1
H32A H 0.7270 0.0622 0.5614 0.074 Uiso 0.4273(19) 1 calc PR A 1
H32B H 0.8829 0.0539 0.5494 0.074 Uiso 0.4273(19) 1 calc PR A 1
C33 C 0.8828(4) 0.1225(3) 0.60821(12) 0.0405(7) Uani 0.4273(19) 1 d PDU A 1
H33A H 0.9828 0.1022 0.6192 0.049 Uiso 0.4273(19) 1 calc PR A 1
H33B H 0.8838 0.1981 0.5962 0.049 Uiso 0.4273(19) 1 calc PR A 1
C31' C 0.8824(4) -0.0836(3) 0.56258(12) 0.0848(10) Uani 0.5727(19) 1 d PDU A 2
H31D H 0.8799 -0.0298 0.5396 0.102 Uiso 0.5727(19) 1 calc PR A 2
H31E H 0.8322 -0.1513 0.5518 0.102 Uiso 0.5727(19) 1 calc PR A 2
H31F H 0.9816 -0.1015 0.5742 0.102 Uiso 0.5727(19) 1 calc PR A 2
C32' C 0.8107(3) -0.0343(3) 0.59681(10) 0.0491(6) Uani 0.5727(19) 1 d PDU A 2
H32C H 0.8312 -0.0813 0.6224 0.074 Uiso 0.5727(19) 1 calc PR A 2
H32D H 0.7064 -0.0338 0.5873 0.074 Uiso 0.5727(19) 1 calc PR A 2
C33' C 0.8620(3) 0.0837(2) 0.60768(10) 0.0405(7) Uani 0.5727(19) 1 d PDU A 2
H33C H 0.9673 0.0845 0.6140 0.061 Uiso 0.5727(19) 1 calc PR A 2
H33D H 0.8318 0.1326 0.5831 0.061 Uiso 0.5727(19) 1 calc PR A 2
C34 C 0.80324(14) 0.12742(13) 0.64489(4) 0.0403(4) Uani 1 1 d D . .
H34A H 0.8184 0.0573 0.6610 0.048 Uiso 1 1 d R A .
H34B H 0.8416 0.1890 0.6638 0.048 Uiso 1 1 d R . .
C35 C 0.57204(13) 0.17064(10) 0.66121(4) 0.0295(3) Uani 1 1 d . . .
C36 C 0.62413(14) 0.19335(12) 0.70318(4) 0.0356(3) Uani 1 1 d . A .
H36 H 0.7235 0.1904 0.7135 0.043 Uiso 1 1 calc R . .
C37 C 0.52888(14) 0.22061(12) 0.73006(4) 0.0344(3) Uani 1 1 d . . .
H37 H 0.5648 0.2349 0.7589 0.041 Uiso 1 1 calc R A .
C38 C 0.38314(13) 0.22768(10) 0.71613(4) 0.0264(3) Uani 1 1 d . A .
C39 C 0.33417(13) 0.20378(10) 0.67361(4) 0.0273(3) Uani 1 1 d . . .
H39 H 0.2349 0.2068 0.6631 0.033 Uiso 1 1 calc R A .
C40 C 0.42673(13) 0.17597(10) 0.64677(4) 0.0288(3) Uani 1 1 d . A .
H40 H 0.3908 0.1602 0.6180 0.035 Uiso 1 1 calc R . .
C41 C 0.28370(13) 0.25559(10) 0.74590(4) 0.0262(3) Uani 1 1 d . . .
C42 C 0.17506(12) 0.32911(10) 0.73641(4) 0.0255(3) Uani 1 1 d . A .

loop_
_atom_site_aniso_label
_atom_site_aniso_U_11
_atom_site_aniso_U_22
_atom_site_aniso_U_33
_atom_site_aniso_U_23
_atom_site_aniso_U_13
_atom_site_aniso_U_12
O1 0.0376(5) 0.0281(5) 0.0235(4) 0.0036(4) 0.0035(4) 0.0054(4)
O2 0.0396(5) 0.0313(5) 0.0406(5) 0.0047(4) 0.0211(4) 0.0051(4)
O3 0.0275(4) 0.0402(5) 0.0276(4) 0.0094(4) -0.0003(4) -0.0041(4)
O4 0.0375(5) 0.0456(6) 0.0306(5) 0.0004(4) 0.0102(4) 0.0126(4)
C1 0.0581(9) 0.0526(9) 0.0344(8) 0.0115(7) 0.0057(7) 0.0012(8)
C2 0.0386(7) 0.0425(8) 0.0324(7) 0.0059(6) 0.0032(6) -0.0007(6)
C3 0.0378(7) 0.0320(7) 0.0364(7) 0.0079(6) 0.0047(6) 0.0077(6)
C4 0.0378(7) 0.0295(7) 0.0340(7) 0.0035(6) 0.0080(6) 0.0072(6)
C5 0.0201(6) 0.0291(6) 0.0248(6) 0.0037(5) 0.0027(5) 0.0009(5)
C6 0.0277(6) 0.0309(7) 0.0223(6) -0.0020(5) 0.0036(5) -0.0006(5)
C7 0.0274(6) 0.0259(6) 0.0289(6) 0.0001(5) 0.0039(5) 0.0010(5)
C8 0.0195(6) 0.0308(7) 0.0240(6) 0.0016(5) 0.0036(5) 0.0010(5)
C9 0.0239(6) 0.0329(7) 0.0241(6) -0.0026(5) 0.0043(5) 0.0028(5)
C10 0.0237(6) 0.0260(6) 0.0306(6) -0.0009(5) 0.0047(5) 0.0022(5)
C11 0.0779(11) 0.0463(9) 0.0378(8) -0.0024(7) 0.0217(8) -0.0002(8)
C12 0.0466(8) 0.0413(8) 0.0340(7) 0.0021(6) 0.0077(6) 0.0010(7)
C13 0.0345(7) 0.0365(7) 0.0331(7) 0.0027(6) 0.0132(6) -0.0007(6)
C14 0.0354(7) 0.0321(7) 0.0353(7) 0.0028(6) 0.0118(6) -0.0012(6)
C15 0.0250(6) 0.0324(7) 0.0259(6) 0.0013(5) 0.0060(5) 0.0032(5)
C16 0.0315(6) 0.0236(6) 0.0286(6) 0.0021(5) 0.0049(5) 0.0043(5)
C17 0.0288(6) 0.0266(6) 0.0251(6) 0.0044(5) 0.0039(5) 0.0005(5)
C18 0.0224(6) 0.0291(6) 0.0217(6) 0.0017(5) 0.0013(5) 0.0008(5)
C19 0.0268(6) 0.0248(6) 0.0311(6) -0.0013(5) 0.0050(5) 0.0014(5)
C20 0.0275(6) 0.0270(7) 0.0342(7) 0.0033(6) 0.0076(5) -0.0018(5)
C21 0.0536(9) 0.0641(11) 0.0405(8) 0.0190(8) -0.0003(7) 0.0104(8)
C22 0.0377(8) 0.0493(9) 0.0350(7) 0.0102(7) -0.0030(6) 0.0018(7)
C23 0.0328(7) 0.0401(8) 0.0332(7) 0.0098(6) 0.0011(6) -0.0010(6)
C24 0.0276(6) 0.0409(8) 0.0306(7) 0.0071(6) -0.0001(5) -0.0009(6)
C25 0.0276(6) 0.0257(6) 0.0235(6) 0.0013(5) 0.0036(5) 0.0014(5)
C26 0.0227(6) 0.0264(6) 0.0300(6) 0.0016(5) 0.0058(5) -0.0018(5)
C27 0.0217(6) 0.0281(7) 0.0298(6) -0.0001(5) 0.0013(5) 0.0009(5)
C28 0.0240(6) 0.0260(6) 0.0238(6) -0.0016(5) 0.0043(5) 0.0023(5)
C29 0.0238(6) 0.0335(7) 0.0276(6) 0.0008(5) 0.0055(5) -0.0023(5)
C30 0.0218(6) 0.0366(7) 0.0254(6) 0.0018(6) 0.0008(5) -0.0005(5)
C31 0.0689(19) 0.096(2) 0.093(2) -0.0510(19) 0.0236(15) 0.0094(16)
C32 0.0409(11) 0.0542(14) 0.0559(14) -0.0085(10) 0.0189(11) 0.0089(11)
C33 0.0377(10) 0.0425(19) 0.0440(9) -0.0075(11) 0.0149(8) 0.0027(11)
C31' 0.0689(19) 0.096(2) 0.093(2) -0.0510(19) 0.0236(15) 0.0094(16)
C32' 0.0409(11) 0.0542(14) 0.0559(14) -0.0085(10) 0.0189(11) 0.0089(11)
C33' 0.0377(10) 0.0425(19) 0.0440(9) -0.0075(11) 0.0149(8) 0.0027(11)
C34 0.0309(7) 0.0474(9) 0.0441(8) -0.0077(7) 0.0108(6) 0.0005(6)
C35 0.0342(7) 0.0282(7) 0.0282(6) 0.0025(5) 0.0113(5) 0.0049(5)
C36 0.0246(6) 0.0501(9) 0.0319(7) 0.0010(6) 0.0044(6) 0.0048(6)
C37 0.0293(7) 0.0489(8) 0.0244(6) -0.0007(6) 0.0028(5) 0.0040(6)
C38 0.0273(6) 0.0271(6) 0.0251(6) 0.0038(5) 0.0055(5) 0.0024(5)
C39 0.0288(6) 0.0250(6) 0.0274(6) 0.0023(5) 0.0024(5) 0.0006(5)
C40 0.0350(7) 0.0273(7) 0.0230(6) -0.0002(5) 0.0020(5) 0.0024(5)
C41 0.0241(6) 0.0303(7) 0.0239(6) 0.0005(5) 0.0034(5) -0.0010(5)
C42 0.0245(6) 0.0279(6) 0.0234(6) -0.0017(5) 0.0021(5) -0.0032(5)

loop_
_atom_type_symbol
_atom_type_description
_atom_type_scat_dispersion_real
_atom_type_scat_dispersion_imag
_atom_type_scat_source
C C 0.0033 0.0016 'International Tables Vol C Tables 4.2.6.8 and 6.1.1.4'
H H 0.0000 0.0000 'International Tables Vol C Tables 4.2.6.8 and 6.1.1.4'
O O 0.0106 0.0060 'International Tables Vol C Tables 4.2.6.8 and 6.1.1.4'

loop_
_geom_angle_atom_site_label_1
_geom_angle_atom_site_label_2
_geom_angle_atom_site_label_3
_geom_angle
C5 O1 C4 116.65(9)
C15 O2 C14 118.21(10)
C25 O3 C24 117.01(9)
C35 O4 C34 117.95(10)
C2 C1 H1A 109.5
C2 C1 H1B 109.5
H1A C1 H1B 109.5
C2 C1 H1C 109.5
H1A C1 H1C 109.5
H1B C1 H1C 109.5
C3 C2 C1 112.36(12)
C3 C2 H2A 109.1
C1 C2 H2A 109.1
C3 C2 H2B 109.1
C1 C2 H2B 109.1
H2A C2 H2B 107.9
C4 C3 C2 115.06(11)
C4 C3 H3A 108.5
C2 C3 H3A 108.5
C4 C3 H3B 108.5
C2 C3 H3B 108.5
H3A C3 H3B 107.5
O1 C4 C3 108.50(10)
O1 C4 H4A 110.0
C3 C4 H4A 110.0
O1 C4 H4B 110.0
C3 C4 H4B 110.0
H4A C4 H4B 108.4
O1 C5 C10 124.60(11)
O1 C5 C6 115.91(10)
C10 C5 C6 119.49(11)
C7 C6 C5 120.28(11)
C7 C6 H6 119.9
C5 C6 H6 119.9
C6 C7 C8 121.31(12)
C6 C7 H7 119.3
C8 C7 H7 119.3
C9 C8 C7 117.28(11)
C9 C8 C41 120.09(11)
C7 C8 C41 122.63(11)
C10 C9 C8 122.16(11)
C10 C9 H9 118.9
C8 C9 H9 118.9
C9 C10 C5 119.44(12)
C9 C10 H10 120.3
C5 C10 H10 120.3
C12 C11 H11A 109.5
C12 C11 H11B 109.5
H11A C11 H11B 109.5
C12 C11 H11C 109.5
H11A C11 H11C 109.5
H11B C11 H11C 109.5
C13 C12 C11 112.15(12)
C13 C12 H12A 109.2
C11 C12 H12A 109.2
C13 C12 H12B 109.2
C11 C12 H12B 109.2
H12A C12 H12B 107.9
C14 C13 C12 114.21(11)
C14 C13 H13A 108.7
C12 C13 H13A 108.7
C14 C13 H13B 108.7
C12 C13 H13B 108.7
H13A C13 H13B 107.6
O2 C14 C13 107.24(11)
O2 C14 H14A 110.3
C13 C14 H14A 110.3
O2 C14 H14B 110.3
C13 C14 H14B 110.3
H14A C14 H14B 108.5
O2 C15 C16 115.35(11)
O2 C15 C20 125.30(11)
C16 C15 C20 119.34(11)
C17 C16 C15 120.20(12)
C17 C16 H16 119.9
C15 C16 H16 119.9
C16 C17 C18 121.66(12)
C16 C17 H17 119.2
C18 C17 H17 119.2
C19 C18 C17 117.13(11)
C19 C18 C42 123.37(11)
C17 C18 C42 119.49(11)
C20 C19 C18 121.90(12)
C20 C19 H19 119.1
C18 C19 H19 119.1
C19 C20 C15 119.67(12)
C19 C20 H20 120.2
C15 C20 H20 120.2
C22 C21 H21A 109.5
C22 C21 H21B 109.5
H21A C21 H21B 109.5
C22 C21 H21C 109.5
H21A C21 H21C 109.5
H21B C21 H21C 109.5
C21 C22 C23 112.58(12)
C21 C22 H22A 109.1
C23 C22 H22A 109.1
C21 C22 H22B 109.1
C23 C22 H22B 109.1
H22A C22 H22B 107.8
C24 C23 C22 111.75(11)
C24 C23 H23A 109.3
C22 C23 H23A 109.3
C24 C23 H23B 109.3
C22 C23 H23B 109.3
H23A C23 H23B 107.9
O3 C24 C23 107.88(10)
O3 C24 H24A 110.1
C23 C24 H24A 110.1
O3 C24 H24B 110.1
C23 C24 H24B 110.1
H24A C24 H24B 108.4
O3 C25 C30 124.54(11)
O3 C25 C26 115.88(11)
C30 C25 C26 119.57(11)
C27 C26 C25 120.08(11)
C27 C26 H26 120.0
C25 C26 H26 120.0
C26 C27 C28 121.62(11)
C26 C27 H27 119.2
C28 C27 H27 119.2
C29 C28 C27 116.95(11)
C29 C28 C42 120.12(11)
C27 C28 C42 122.93(10)
C30 C29 C28 122.27(12)
C30 C29 H29 118.9
C28 C29 H29 118.9
C29 C30 C25 119.43(11)
C29 C30 H30 120.3
C25 C30 H30 120.3
C31 C32 C33 114.1(4)
C31 C32 H32A 108.7
C33 C32 H32A 108.7
C31 C32 H32B 108.7
C33 C32 H32B 108.7
H32A C32 H32B 107.6
C34 C33 C32 117.3(3)
C34 C33 H33A 108.0
C32 C33 H33A 108.0
C34 C33 H33B 108.0
C32 C33 H33B 108.0
H33A C33 H33B 107.2
C32' C31' H31D 109.5
C32' C31' H31E 109.5
H31D C31' H31E 109.5
C32' C31' H31F 109.5
H31D C31' H31F 109.5
H31E C31' H31F 109.5
C31' C32' C33' 111.5(3)
C31' C32' H32C 109.3
C33' C32' H32C 109.3
C31' C32' H32D 109.3
C33' C32' H32D 109.3
H32C C32' H32D 108.0
C34 C33' C32' 111.3(2)
C34 C33' H33C 109.4
C32' C33' H33C 109.4
C34 C33' H33D 109.4
C32' C33' H33D 109.4
H33C C33' H33D 108.0
O4 C34 C33' 106.69(15)
O4 C34 C33 111.63(18)
C33' C34 C33 19.5(2)
O4 C34 H34A 109.3
C33' C34 H34A 94.4
C33 C34 H34A 109.2
O4 C34 H34B 109.3
C33' C34 H34B 127.3
C33 C34 H34B 109.2
H34A C34 H34B 108.1
O4 C35 C36 125.09(11)
O4 C35 C40 115.35(11)
C36 C35 C40 119.56(12)
C35 C36 C37 119.10(12)
C35 C36 H36 120.4
C37 C36 H36 120.4
C38 C37 C36 122.25(12)
C38 C37 H37 118.9
C36 C37 H37 118.9
C37 C38 C39 117.12(12)
C37 C38 C41 120.90(11)
C39 C38 C41 121.94(11)
C40 C39 C38 121.30(12)
C40 C39 H39 119.3
C38 C39 H39 119.3
C39 C40 C35 120.66(11)
C39 C40 H40 119.7
C35 C40 H40 119.7
C42 C41 C38 122.94(11)
C42 C41 C8 122.90(11)
C38 C41 C8 114.14(10)
C41 C42 C18 123.20(11)
C41 C42 C28 122.43(11)
C18 C42 C28 114.37(10)

loop_
_geom_bond_atom_site_label_1
_geom_bond_atom_site_label_2
_geom_bond_distance
O1 C5 1.3732(14)
O1 C4 1.4339(15)
O2 C15 1.3674(15)
O2 C14 1.4343(15)
O3 C25 1.3729(14)
O3 C24 1.4331(14)
O4 C35 1.3765(15)
O4 C34 1.4282(16)
C1 C2 1.5229(19)
C1 H1A 0.9800
C1 H1B 0.9800
C1 H1C 0.9800
C2 C3 1.5137(19)
C2 H2A 0.9900
C2 H2B 0.9900
C3 C4 1.5087(18)
C3 H3A 0.9900
C3 H3B 0.9900
C4 H4A 0.9900
C4 H4B 0.9900
C5 C10 1.3888(17)
C5 C6 1.3912(17)
C6 C7 1.3804(17)
C6 H6 0.9500
C7 C8 1.3979(17)
C7 H7 0.9500
C8 C9 1.3922(17)
C8 C41 1.4950(16)
C9 C10 1.3844(17)
C9 H9 0.9500
C10 H10 0.9500
C11 C12 1.524(2)
C11 H11A 0.9800
C11 H11B 0.9800
C11 H11C 0.9800
C12 C13 1.5178(19)
C12 H12A 0.9900
C12 H12B 0.9900
C13 C14 1.5104(18)
C13 H13A 0.9900
C13 H13B 0.9900
C14 H14A 0.9900
C14 H14B 0.9900
C15 C16 1.3892(18)
C15 C20 1.3907(18)
C16 C17 1.3802(17)
C16 H16 0.9500
C17 C18 1.3981(17)
C17 H17 0.9500
C18 C19 1.3931(17)
C18 C42 1.4939(17)
C19 C20 1.3885(17)
C19 H19 0.9500
C20 H20 0.9500
C21 C22 1.522(2)
C21 H21A 0.9800
C21 H21B 0.9800
C21 H21C 0.9800
C22 C23 1.5261(18)
C22 H22A 0.9900
C22 H22B 0.9900
C23 C24 1.5068(18)
C23 H23A 0.9900
C23 H23B 0.9900
C24 H24A 0.9900
C24 H24B 0.9900
C25 C30 1.3861(17)
C25 C26 1.3947(16)
C26 C27 1.3806(17)
C26 H26 0.9500
C27 C28 1.3977(17)
C27 H27 0.9500
C28 C29 1.3958(16)
C28 C42 1.4957(17)
C29 C30 1.3860(17)
C29 H29 0.9500
C30 H30 0.9500
C31 C32 1.482(6)
C31 H31A 0.9800
C31 H31B 0.9800
C31 H31C 0.9800
C32 C33 1.520(5)
C32 H32A 0.9900
C32 H32B 0.9900
C33 C34 1.505(4)
C33 H33A 0.9900
C33 H33B 0.9900
C31' C32' 1.509(4)
C31' H31D 0.9800
C31' H31E 0.9800
C31' H31F 0.9800
C32' C33' 1.525(4)
C32' H32C 0.9900
C32' H32D 0.9900
C33' C34 1.498(3)
C33' H33C 0.9900
C33' H33D 0.9900
C34 H34A 0.9890
C34 H34B 0.9900
C35 C36 1.3854(18)
C35 C40 1.3861(18)
C36 C37 1.3921(18)
C36 H36 0.9500
C37 C38 1.3884(17)
C37 H37 0.9500
C38 C39 1.3989(17)
C38 C41 1.4923(17)
C39 C40 1.3736(18)
C39 H39 0.9500
C40 H40 0.9500
C41 C42 1.3575(17)
